data_4029351
loop_
_publ_author_name
'Arakawa, Yukihiro'
'Fritz, Sven P.'
'Wennemers, Helma'

_publ_section_title
;
 Organocatalytic Stereoselective Synthesis of Acyclic \g-Nitrothioesters
 with All-Carbon Quaternary Stereogenic Centers.
;
_journal_issue 9
_journal_name_full 'The Journal of organic chemistry'
_journal_page_first 3937
_journal_page_last 3945
_journal_paper_doi 10.1021/jo500403q
_journal_volume 79
_journal_year 2014
_chemical_formula_moiety 'C18 H18 Cl N O4 S'
_chemical_formula_sum 'C18 H18 Cl N O4 S'
_chemical_formula_weight 379.84
_chemical_name_systematic
; 
 ? 
;
_space_group_IT_number 4
_symmetry_cell_setting monoclinic
_symmetry_space_group_name_Hall 'P 2yb'
_symmetry_space_group_name_H-M 'P 1 21 1'
_atom_sites_solution_hydrogens difmap
_atom_sites_solution_primary direct
_atom_sites_solution_secondary difmap
_audit_creation_method SHELXL-97
_cell_angle_alpha 90.00
_cell_angle_beta 106.319(17)
_cell_angle_gamma 90.00
_cell_formula_units_Z 2
_cell_length_a 10.069(5)
_cell_length_b 5.823(3)
_cell_length_c 17.107(8)
_cell_measurement_reflns_used 1925
_cell_measurement_temperature 100(2)
_cell_measurement_theta_max 25.67
_cell_measurement_theta_min 2.48
_cell_volume 962.6(8)
_computing_cell_refinement 'Bruker SAINT'
_computing_data_collection 'Bruker APEX2'
_computing_data_reduction 'Bruker SAINT'
_computing_molecular_graphics 'Platon, Ortep'
_computing_publication_material 'Bruker SHELXTL'
_computing_structure_refinement 'OLEX2 (Dolomanov, 2009), SHELXL-97 (Sheldrick, 2008)'
_computing_structure_solution 'SHELXS-97 (Sheldrick, 2008)'
_diffrn_ambient_temperature 100(2)
_diffrn_measured_fraction_theta_full 0.968
_diffrn_measured_fraction_theta_max 0.968
_diffrn_measurement_device_type 'Bruker APEX-II CCD'
_diffrn_measurement_method '\f and \w scans'
_diffrn_radiation_monochromator graphite
_diffrn_radiation_source 'fine-focus sealed tube'
_diffrn_radiation_type MoK\a
_diffrn_radiation_wavelength 0.71073
_diffrn_reflns_av_R_equivalents 0.0427
_diffrn_reflns_av_sigmaI/netI 0.0674
_diffrn_reflns_limit_h_max 12
_diffrn_reflns_limit_h_min -12
_diffrn_reflns_limit_k_max 7
_diffrn_reflns_limit_k_min -4
_diffrn_reflns_limit_l_max 21
_diffrn_reflns_limit_l_min -19
_diffrn_reflns_number 6634
_diffrn_reflns_theta_full 27.07
_diffrn_reflns_theta_max 27.07
_diffrn_reflns_theta_min 2.11
_exptl_absorpt_coefficient_mu 0.328
_exptl_absorpt_correction_T_max 0.9935
_exptl_absorpt_correction_T_min 0.9255
_exptl_absorpt_correction_type multi-scan
_exptl_absorpt_process_details SADABS
_exptl_crystal_colour colourless
_exptl_crystal_density_diffrn 1.311
_exptl_crystal_density_method 'not measured'
_exptl_crystal_description needle
_exptl_crystal_F_000 396
_exptl_crystal_size_max 0.24
_exptl_crystal_size_mid 0.08
_exptl_crystal_size_min 0.02
_refine_diff_density_max 0.297
_refine_diff_density_min -0.236
_refine_diff_density_rms 0.055
_refine_ls_abs_structure_details 'Flack H D (1983), Acta Cryst. A39, 876-881'
_refine_ls_abs_structure_Flack 0.02(7)
_refine_ls_extinction_method none
_refine_ls_goodness_of_fit_ref 1.179
_refine_ls_hydrogen_treatment mixed
_refine_ls_matrix_type full
_refine_ls_number_parameters 296
_refine_ls_number_reflns 3504
_refine_ls_number_restraints 7
_refine_ls_restrained_S_all 1.181
_refine_ls_R_factor_all 0.0665
_refine_ls_R_factor_gt 0.0425
_refine_ls_shift/su_max 0.001
_refine_ls_shift/su_mean 0.000
_refine_ls_structure_factor_coef Fsqd
_refine_ls_weighting_details 'calc w=1/[\s^2^(Fo^2^)+(0.0200P)^2^+0.0000P] where P=(Fo^2^+2Fc^2^)/3'
_refine_ls_weighting_scheme calc
_refine_ls_wR_factor_gt 0.0720
_refine_ls_wR_factor_ref 0.0775
_reflns_number_gt 2742
_reflns_number_total 3504
_reflns_threshold_expression >2sigma(I)
_cod_data_source_file jo500403q_si_004.cif
_cod_data_source_block mo_w150812_0ma
_cod_depositor_comments
;
The following automatic conversions were performed:

'_symmetry_cell_setting' value 'Monoclinic' changed to 'monoclinic'
according to
/usr/data/users/saulius/crontab/automatic-downloads/rss-feeds/ACS/lib/dictionaries/cif_core.dic
dictionary named 'cif_core.dic' version 2.4.2 from 2011-04-26.

Automatic conversion script
Id: cif_fix_values 2281 2013-09-26 08:29:07Z andrius 

 Adding full bibliography for 4029349--4029351.cif.
;
_cod_original_sg_symbol_H-M P2(1)
_cod_database_code 4029351

loop_
_symmetry_equiv_pos_as_xyz
'x, y, z'
'-x, y+1/2, -z'

loop_
_atom_site_label
_atom_site_type_symbol
_atom_site_fract_x
_atom_site_fract_y
_atom_site_fract_z
_atom_site_U_iso_or_equiv
_atom_site_adp_type
_atom_site_occupancy
_atom_site_symmetry_multiplicity
_atom_site_calc_flag
_atom_site_refinement_flags
Cl1 Cl 0.65021(9) 0.78748(19) 0.47496(5) 0.0423(3) Uani 1 1 d .
S1 S 0.04291(7) 0.63067(14) 0.19559(5) 0.02314(19) Uani 1 1 d .
O6 O 0.6173(2) 0.8118(4) 0.07559(13) 0.0327(5) Uani 1 1 d .
O7 O 0.5961(2) 1.1770(4) 0.10135(14) 0.0310(6) Uani 1 1 d .
O8 O 0.19508(18) 0.3318(3) 0.13652(11) 0.0196(5) Uani 1 1 d .
O22 O -0.0514(2) -0.1825(5) 0.38793(14) 0.0398(6) Uani 1 1 d .
N5 N 0.5475(3) 0.9813(5) 0.08244(15) 0.0231(6) Uani 1 1 d .
C1 C 0.1546(3) 0.5329(5) 0.13768(19) 0.0178(7) Uani 1 1 d .
C2 C 0.1935(3) 0.7275(5) 0.08725(18) 0.0173(7) Uani 1 1 d .
H2 H 0.162(3) 0.881(5) 0.1042(16) 0.011(8) Uiso 1 1 d .
H23C H 0.013(2) -0.430(4) 0.4652(14) 0.011 Uiso 1 1 d D
C3 C 0.3565(3) 0.7396(5) 0.10871(17) 0.0152(6) Uani 1 1 d D
H3 H 0.390(3) 0.588(4) 0.0871(15) 0.012(7) Uiso 1 1 d D
C4 C 0.3911(3) 0.9536(5) 0.0638(2) 0.0208(7) Uani 1 1 d D
H4B H 0.353(3) 0.940(5) 0.000(2) 0.032(9) Uiso 1 1 d .
C9 C 0.1237(3) 0.6788(6) -0.00416(19) 0.0229(8) Uani 1 1 d D
H9A H 0.139(3) 0.829(4) -0.0390(16) 0.035(9) Uiso 1 1 d D
H9B H 0.022(3) 0.661(5) -0.0154(17) 0.028(9) Uiso 1 1 d .
H9C H 0.161(3) 0.521(4) -0.0203(16) 0.019(8) Uiso 1 1 d D
C10 C 0.4282(3) 0.7513(5) 0.20088(17) 0.0154(6) Uani 1 1 d .
C11 C 0.5212(3) 0.5766(5) 0.2404(2) 0.0262(8) Uani 1 1 d .
H11 H 0.546(4) 0.452(6) 0.206(2) 0.049(11) Uiso 1 1 d .
C12 C 0.5891(4) 0.5882(6) 0.3242(2) 0.0330(9) Uani 1 1 d .
H12 H 0.657(4) 0.478(7) 0.351(2) 0.056(12) Uiso 1 1 d .
C13 C 0.5634(3) 0.7715(6) 0.36945(17) 0.0251(7) Uani 1 1 d .
C14 C 0.4720(3) 0.9464(6) 0.3331(2) 0.0265(8) Uani 1 1 d .
H14 H 0.457(3) 1.086(6) 0.3639(17) 0.028(9) Uiso 1 1 d .
C15 C 0.4043(3) 0.9350(6) 0.2488(2) 0.0231(7) Uani 1 1 d .
H15 H 0.341(3) 1.060(6) 0.2229(17) 0.029(9) Uiso 1 1 d .
C16 C 0.0193(3) 0.3769(5) 0.25012(18) 0.0213(7) Uani 1 1 d .
C17 C -0.1156(3) 0.2981(7) 0.24331(18) 0.0268(7) Uani 1 1 d .
H17 H -0.196(3) 0.383(5) 0.2009(16) 0.016(8) Uiso 1 1 d .
C18 C -0.1352(3) 0.1130(7) 0.2903(2) 0.0308(8) Uani 1 1 d .
H18 H -0.220(3) 0.070(5) 0.2860(19) 0.031(10) Uiso 1 1 d .
C19 C -0.0207(3) 0.0013(6) 0.3443(2) 0.0269(8) Uani 1 1 d .
C20 C 0.1137(3) 0.0781(5) 0.3508(2) 0.0250(8) Uani 1 1 d .
H20 H 0.199(3) 0.002(6) 0.3879(18) 0.027(9) Uiso 1 1 d .
C21 C 0.1335(3) 0.2678(6) 0.30480(18) 0.0236(7) Uani 1 1 d .
H21 H 0.225(3) 0.314(6) 0.3107(16) 0.023(8) Uiso 1 1 d .
C23 C 0.0665(5) -0.3014(7) 0.4429(2) 0.0442(11) Uani 1 1 d D
H4A H 0.351(3) 1.107(4) 0.0823(19) 0.044 Uiso 1 1 d D
H23A H 0.121(3) -0.186(7) 0.4892(19) 0.046(10) Uiso 1 1 d .
H23B H 0.132(3) -0.357(7) 0.4099(19) 0.052(11) Uiso 1 1 d D

loop_
_atom_site_aniso_label
_atom_site_aniso_U_11
_atom_site_aniso_U_22
_atom_site_aniso_U_33
_atom_site_aniso_U_23
_atom_site_aniso_U_13
_atom_site_aniso_U_12
Cl1 0.0399(5) 0.0543(6) 0.0247(5) 0.0027(5) -0.0038(4) 0.0026(5)
S1 0.0206(4) 0.0206(4) 0.0312(5) -0.0003(4) 0.0121(3) 0.0036(3)
O6 0.0242(11) 0.0290(14) 0.0494(15) -0.0101(12) 0.0179(10) 0.0015(11)
O7 0.0314(12) 0.0248(16) 0.0381(14) -0.0066(10) 0.0119(11) -0.0120(10)
O8 0.0189(10) 0.0150(13) 0.0254(12) 0.0013(10) 0.0068(9) -0.0006(9)
O22 0.0475(15) 0.0344(16) 0.0434(15) 0.0058(14) 0.0226(12) -0.0027(13)
N5 0.0258(14) 0.0213(17) 0.0243(16) 0.0006(12) 0.0105(12) -0.0040(13)
C1 0.0096(13) 0.0166(18) 0.0247(18) -0.0004(13) 0.0006(13) -0.0043(12)
C2 0.0150(14) 0.0118(17) 0.0247(18) -0.0001(12) 0.0050(13) 0.0003(12)
C3 0.0142(13) 0.0118(17) 0.0199(17) -0.0002(13) 0.0054(12) 0.0021(12)
C4 0.0156(16) 0.0168(19) 0.030(2) 0.0027(14) 0.0064(15) -0.0015(12)
C9 0.0172(16) 0.022(2) 0.027(2) -0.0009(14) 0.0033(14) -0.0003(13)
C10 0.0121(13) 0.0109(17) 0.0234(17) 0.0022(13) 0.0052(12) -0.0006(12)
C11 0.0224(17) 0.020(2) 0.033(2) -0.0010(15) 0.0024(15) 0.0058(13)
C12 0.0301(18) 0.030(2) 0.032(2) 0.0049(17) -0.0020(16) 0.0114(15)
C13 0.0204(15) 0.032(2) 0.0204(16) 0.0012(16) 0.0022(13) -0.0041(16)
C14 0.0289(19) 0.025(2) 0.025(2) -0.0053(16) 0.0063(16) 0.0027(15)
C15 0.0239(17) 0.0211(19) 0.0227(18) 0.0035(14) 0.0036(14) 0.0089(14)
C16 0.0197(16) 0.0226(19) 0.0227(18) -0.0072(13) 0.0077(14) 0.0011(13)
C17 0.0206(16) 0.036(2) 0.0236(18) 0.0009(18) 0.0061(14) 0.0002(16)
C18 0.0191(16) 0.037(2) 0.039(2) -0.0009(19) 0.0131(15) -0.0031(17)
C19 0.0359(19) 0.0251(19) 0.0237(19) -0.0036(14) 0.0148(16) -0.0019(15)
C20 0.0247(17) 0.025(2) 0.0251(19) -0.0037(15) 0.0072(15) 0.0019(14)
C21 0.0194(15) 0.024(2) 0.0283(18) -0.0029(16) 0.0088(14) -0.0012(15)
C23 0.064(3) 0.033(3) 0.041(3) 0.0065(18) 0.023(2) 0.0010(19)

loop_
_atom_type_symbol
_atom_type_description
_atom_type_scat_dispersion_real
_atom_type_scat_dispersion_imag
_atom_type_scat_source
C C 0.0033 0.0016 'International Tables Vol C Tables 4.2.6.8 and 6.1.1.4'
H H 0.0000 0.0000 'International Tables Vol C Tables 4.2.6.8 and 6.1.1.4'
N N 0.0061 0.0033 'International Tables Vol C Tables 4.2.6.8 and 6.1.1.4'
O O 0.0106 0.0060 'International Tables Vol C Tables 4.2.6.8 and 6.1.1.4'
S S 0.1246 0.1234 'International Tables Vol C Tables 4.2.6.8 and 6.1.1.4'
Cl Cl 0.1484 0.1585 'International Tables Vol C Tables 4.2.6.8 and 6.1.1.4'

loop_
_geom_angle_atom_site_label_1
_geom_angle_atom_site_label_2
_geom_angle_atom_site_label_3
_geom_angle
C1 S1 C16 102.77(14)
C19 O22 C23 116.5(3)
O6 N5 O7 124.3(3)
O6 N5 C4 118.4(2)
O7 N5 C4 117.3(3)
O8 C1 C2 123.2(3)
O8 C1 S1 124.7(2)
C2 C1 S1 112.0(2)
C1 C2 C9 108.4(2)
C1 C2 C3 108.3(2)
C9 C2 C3 113.0(2)
C1 C2 H2 109.9(16)
C9 C2 H2 111.1(15)
C3 C2 H2 106.1(15)
C10 C3 C4 111.4(2)
C10 C3 C2 113.4(2)
C4 C3 C2 106.5(2)
C10 C3 H3 107.1(14)
C4 C3 H3 111.4(15)
C2 C3 H3 107.0(14)
N5 C4 C3 110.1(2)
N5 C4 H4B 106.3(17)
C3 C4 H4B 112.5(17)
N5 C4 H4A 107.6(17)
C3 C4 H4A 111.7(19)
H4B C4 H4A 108(3)
C2 C9 H9A 108.1(16)
C2 C9 H9B 111.4(17)
H9A C9 H9B 106(2)
C2 C9 H9C 109.1(15)
H9A C9 H9C 116(2)
H9B C9 H9C 107(2)
C15 C10 C11 117.7(3)
C15 C10 C3 121.4(3)
C11 C10 C3 120.9(3)
C12 C11 C10 121.2(3)
C12 C11 H11 119.7(19)
C10 C11 H11 118.7(19)
C13 C12 C11 119.6(3)
C13 C12 H12 118(2)
C11 C12 H12 122(2)
C12 C13 C14 121.1(3)
C12 C13 Cl1 119.6(3)
C14 C13 Cl1 119.3(3)
C13 C14 C15 119.3(3)
C13 C14 H14 122.3(17)
C15 C14 H14 118.3(17)
C10 C15 C14 121.2(3)
C10 C15 H15 119.5(17)
C14 C15 H15 119.3(17)
C17 C16 C21 119.7(3)
C17 C16 S1 119.3(2)
C21 C16 S1 120.8(2)
C18 C17 C16 119.7(3)
C18 C17 H17 124.1(15)
C16 C17 H17 116.2(16)
C17 C18 C19 120.7(3)
C17 C18 H18 118(2)
C19 C18 H18 122(2)
O22 C19 C20 124.1(3)
O22 C19 C18 116.2(3)
C20 C19 C18 119.8(3)
C19 C20 C21 119.6(3)
C19 C20 H20 122.5(18)
C21 C20 H20 117.9(18)
C20 C21 C16 120.6(3)
C20 C21 H21 117.1(19)
C16 C21 H21 122.3(19)
O22 C23 H23C 99.4(14)
O22 C23 H23A 110(2)
H23C C23 H23A 113(2)
O22 C23 H23B 109(2)
H23C C23 H23B 117(3)
H23A C23 H23B 109(3)

loop_
_geom_bond_atom_site_label_1
_geom_bond_atom_site_label_2
_geom_bond_distance
Cl1 C13 1.773(3)
S1 C1 1.788(3)
S1 C16 1.799(3)
O6 N5 1.236(3)
O7 N5 1.246(3)
O8 C1 1.242(3)
O22 C19 1.389(4)
O22 C23 1.465(5)
N5 C4 1.525(4)
C1 C2 1.540(4)
C2 C9 1.550(4)
C2 C3 1.579(4)
C2 H2 1.02(3)
C3 C10 1.540(4)
C3 C4 1.554(4)
C3 H3 1.049(17)
C4 H4B 1.06(3)
C4 H4A 1.061(18)
C9 H9A 1.092(18)
C9 H9B 1.00(3)
C9 H9C 1.058(17)
C10 C15 1.409(4)
C10 C11 1.418(4)
C11 C12 1.407(5)
C11 H11 1.01(4)
C12 C13 1.384(5)
C12 H12 0.96(4)
C13 C14 1.397(4)
C14 C15 1.413(5)
C14 H14 1.00(3)
C15 H15 0.99(3)
C16 C17 1.407(4)
C16 C21 1.413(4)
C17 C18 1.392(5)
C17 H17 1.05(3)
C18 C19 1.417(5)
C18 H18 0.87(3)
C19 C20 1.400(4)
C20 C21 1.402(5)
C20 H20 1.01(3)
C21 H21 0.94(3)
C23 H23C 1.055(17)
C23 H23A 1.07(4)
C23 H23B 1.036(18)

loop_
_geom_torsion_atom_site_label_1
_geom_torsion_atom_site_label_2
_geom_torsion_atom_site_label_3
_geom_torsion_atom_site_label_4
_geom_torsion
C16 S1 C1 O8 3.0(3)
C16 S1 C1 C2 -178.11(19)
O8 C1 C2 C9 67.5(3)
S1 C1 C2 C9 -111.4(2)
O8 C1 C2 C3 -55.4(3)
S1 C1 C2 C3 125.7(2)
C1 C2 C3 C10 -51.2(3)
C9 C2 C3 C10 -171.3(2)
C1 C2 C3 C4 -174.1(2)
C9 C2 C3 C4 65.8(3)
O6 N5 C4 C3 48.7(4)
O7 N5 C4 C3 -133.4(3)
C10 C3 C4 N5 54.8(3)
C2 C3 C4 N5 179.0(2)
C4 C3 C10 C15 58.8(3)
C2 C3 C10 C15 -61.4(3)
C4 C3 C10 C11 -121.2(3)
C2 C3 C10 C11 118.7(3)
C15 C10 C11 C12 -1.2(4)
C3 C10 C11 C12 178.7(3)
C10 C11 C12 C13 1.0(5)
C11 C12 C13 C14 -0.6(5)
C11 C12 C13 Cl1 -179.5(2)
C12 C13 C14 C15 0.3(5)
Cl1 C13 C14 C15 179.2(2)
C11 C10 C15 C14 0.9(4)
C3 C10 C15 C14 -179.0(3)
C13 C14 C15 C10 -0.5(5)
C1 S1 C16 C17 -124.8(3)
C1 S1 C16 C21 60.7(3)
C21 C16 C17 C18 -0.2(5)
S1 C16 C17 C18 -174.9(3)
C16 C17 C18 C19 -0.7(5)
C23 O22 C19 C20 -0.8(5)
C23 O22 C19 C18 179.0(3)
C17 C18 C19 O22 -179.6(3)
C17 C18 C19 C20 0.2(5)
O22 C19 C20 C21 -179.0(3)
C18 C19 C20 C21 1.2(5)
C19 C20 C21 C16 -2.1(5)
C17 C16 C21 C20 1.7(4)
S1 C16 C21 C20 176.2(2)
